data_7247915
loop_
_publ_author_name
'Turner, Gemma F.'
'Stapleton, Nicholas'
'Brookes, James'
'Spagnoli, Dino'
'Sussardi, Alif N.'
'Jones, Anita C.'
'McGonigal, Paul R.'
'Moggach, Stephen A.'

_publ_section_title
;
 The crystal structure of hexaphenylbenzene under high hydrostatic
 pressure
;
_journal_issue 4
_journal_name_full CrystEngComm
_journal_page_first 459
_journal_page_last 467
_journal_paper_doi 10.1039/D3CE01122D
_journal_volume 26
_journal_year 2024
_chemical_formula_moiety 'C42 H30'
_chemical_formula_sum 'C42 H30'
_chemical_formula_weight 534.66
_chemical_name_common C6Ph6
_chemical_name_systematic Hexaphenylbenzene
_space_group_crystal_system orthorhombic
_space_group_IT_number 33
_space_group_name_Hall 'P 2c -2n'
_space_group_name_H-M_alt 'P n a 21'
_atom_sites_solution_hydrogens geom
_atom_sites_solution_primary dual
_audit_creation_date 2020-12-01
_audit_creation_method
;
Olex2 1.3
(compiled 2020.11.12 svn.r5f609507 for OlexSys, GUI svn.r6219)
;
_audit_update_record
;
2023-11-08 deposited with the CCDC.	2023-12-21 downloaded from the CCDC.
;
_cell_angle_alpha 90
_cell_angle_beta 90
_cell_angle_gamma 90
_cell_formula_units_Z 4
_cell_length_a 12.1820(4)
_cell_length_b 11.7900(4)
_cell_length_c 20.8728(8)
_cell_measurement_pressure 101.325
_cell_measurement_reflns_used 8077
_cell_measurement_temperature 298
_cell_measurement_theta_max 26.3030
_cell_measurement_theta_min 3.4410
_cell_volume 2997.87(18)
_computing_cell_refinement 'CrysAlisPro 1.171.39.46 (Rigaku OD, 2018)'
_computing_data_collection 'CrysAlisPro 1.171.39.46 (Rigaku OD, 2018)'
_computing_data_reduction 'CrysAlisPro 1.171.39.46 (Rigaku OD, 2018)'
_computing_molecular_graphics 'Olex2 1.3 (Dolomanov et al., 2009)'
_computing_publication_material 'Olex2 1.3 (Dolomanov et al., 2009)'
_computing_structure_refinement 'XL  (Sheldrick, 2008)'
_computing_structure_solution 'SHELXT 2014/5 (Sheldrick, 2014)'
_diffrn_ambient_pressure 101.325
_diffrn_ambient_temperature 298.0
_diffrn_detector 'Hybrid Photon'
_diffrn_detector_type HyPix-6000HE
_diffrn_measured_fraction_theta_full 0.998
_diffrn_measured_fraction_theta_max 0.998
_diffrn_measurement_details
;
List of Runs (angles in degrees, time in seconds):

  # Type    Start    End  Width  t~exp~   \w     \q     \k     \f   Frames
#--------------------------------------------------------------------------
  1  \w    -27.00  61.00   0.50   35.00    --  -21.85  19.00 -90.00  176
  2  \w    -23.00  37.00   0.50   35.00    --  -21.85 -99.00  60.00  120
  3  \w    -40.00  32.00   0.50   35.00    --  -21.85 -91.00 -28.00  144
  4  \w    -27.00  61.00   0.50   35.00    --  -21.85  19.00 150.00  176
  5  \w   -114.00  36.00   0.50   35.00    --  -21.85 -31.00 125.00  300
  6  \w   -123.00 -39.00   0.50   35.00    --  -21.85 178.00  30.00  168
  7  \w   -125.00 -41.00   0.50   35.00    --  -21.85-178.00   0.00  168
;
_diffrn_measurement_device 'four-circle diffractometer'
_diffrn_measurement_device_type 'Rigaku Synergy-S'
_diffrn_measurement_method '\w scans'
_diffrn_orient_matrix_type 'CrysAlisPro convention (1999,Acta A55,543-557)'
_diffrn_orient_matrix_UB_11 0.0210914000
_diffrn_orient_matrix_UB_12 0.0486955000
_diffrn_orient_matrix_UB_13 -0.0156862000
_diffrn_orient_matrix_UB_21 0.0100145000
_diffrn_orient_matrix_UB_22 0.0258024000
_diffrn_orient_matrix_UB_23 0.0301542000
_diffrn_orient_matrix_UB_31 0.0533218000
_diffrn_orient_matrix_UB_32 -0.0241158000
_diffrn_orient_matrix_UB_33 0.0005665000
_diffrn_radiation_monochromator mirror
_diffrn_radiation_probe x-ray
_diffrn_radiation_type 'Mo K\a'
_diffrn_radiation_wavelength 0.71073
_diffrn_reflns_av_R_equivalents 0.0438
_diffrn_reflns_av_unetI/netI 0.0361
_diffrn_reflns_Laue_measured_fraction_full 0.998
_diffrn_reflns_Laue_measured_fraction_max 0.998
_diffrn_reflns_limit_h_max 13
_diffrn_reflns_limit_h_min -13
_diffrn_reflns_limit_k_max 13
_diffrn_reflns_limit_k_min -13
_diffrn_reflns_limit_l_max 23
_diffrn_reflns_limit_l_min -23
_diffrn_reflns_number 22696
_diffrn_reflns_point_group_measured_fraction_full 0.995
_diffrn_reflns_point_group_measured_fraction_max 0.995
_diffrn_reflns_theta_full 23.247
_diffrn_reflns_theta_max 23.247
_diffrn_reflns_theta_min 3.345
_diffrn_source 'micro-focus sealed X-ray tube'
_diffrn_source_type 'PhotonJet (Mo) X-ray Source'
_diffrn_standards_number 0
_exptl_absorpt_coefficient_mu 0.067
_exptl_absorpt_correction_T_max 1.00000
_exptl_absorpt_correction_T_min 0.74748
_exptl_absorpt_correction_type multi-scan
_exptl_absorpt_process_details
;
CrysAlisPro 1.171.39.46 (Rigaku Oxford Diffraction, 2018)
Empirical absorption correction using spherical harmonics,
 implemented in SCALE3 ABSPACK scaling algorithm.
;
_exptl_crystal_colour 'clear colourless'
_exptl_crystal_colour_lustre clear
_exptl_crystal_colour_primary colourless
_exptl_crystal_density_diffrn 1.185
_exptl_crystal_description plate
_exptl_crystal_F_000 1128
_exptl_crystal_size_max 0.26
_exptl_crystal_size_mid 0.17
_exptl_crystal_size_min 0.03
_refine_diff_density_max 0.105
_refine_diff_density_min -0.123
_refine_diff_density_rms 0.025
_refine_ls_abs_structure_details
;
 Flack x determined using 1389 quotients [(I+)-(I-)]/[(I+)+(I-)]
 (Parsons, Flack and Wagner, Acta Cryst. B69 (2013) 249-259).
;
_refine_ls_abs_structure_Flack -5.0(10)
_refine_ls_extinction_method none
_refine_ls_goodness_of_fit_ref 1.046
_refine_ls_hydrogen_treatment constr
_refine_ls_matrix_type full
_refine_ls_number_parameters 379
_refine_ls_number_reflns 4282
_refine_ls_number_restraints 1
_refine_ls_restrained_S_all 1.046
_refine_ls_R_factor_all 0.0561
_refine_ls_R_factor_gt 0.0407
_refine_ls_shift/su_max 0.000
_refine_ls_shift/su_mean 0.000
_refine_ls_structure_factor_coef Fsqd
_refine_ls_weighting_details 'w=1/[\s^2^(Fo^2^)+(0.0505P)^2^+0.2370P] where P=(Fo^2^+2Fc^2^)/3'
_refine_ls_weighting_scheme calc
_refine_ls_wR_factor_gt 0.0946
_refine_ls_wR_factor_ref 0.1022
_reflns_Friedel_coverage 0.933
_reflns_Friedel_fraction_full 0.993
_reflns_Friedel_fraction_max 0.993
_reflns_number_gt 3478
_reflns_number_total 4282
_reflns_threshold_expression 'I > 2\s(I)'
_cod_data_source_file d3ce01122d2.cif
_cod_data_source_block C6Ph6_Ambient
_cod_depositor_comments 'Adding full bibliography for 7247910--7247915.cif.'
_cod_database_code 7247915
_chemical_oxdiff_formula 'C42 H30'
_chemical_oxdiff_usercomment 'Hexaphenylbenzene under ambient conditions'
_shelx_estimated_absorpt_t_max 0.998
_shelx_estimated_absorpt_t_min 0.983
_reflns_odcompleteness_completeness 99.63
_reflns_odcompleteness_iscentric 1
_reflns_odcompleteness_theta 26.32
_olex2_refinement_description
;
1. Fixed Uiso
 At 1 times of:
  All C(H) groups
2.a Aromatic/amide H refined with riding coordinates:
 C30(H30), C20(H20), C8(H8), C42(H42), C40(H40), C14(H14), C26(H26), C39(H39),
 C29(H29), C21(H21), C38(H38), C28(H28), C27(H27), C10(H10), C9(H9), C34(H34),
 C32(H32), C12(H12), C23(H23), C24(H24), C11(H11), C33(H33), C41(H41), C22(H22),
  C36(H36), C18(H18), C35(H35), C15(H15), C16(H16), C17(H17)
;
_olex2_exptl_crystal_mounting_method 'Mounted on a 200 micron MiTeGen loop in immersion oil.'
_olex2_submission_special_instructions 'No special instructions were received'
_oxdiff_exptl_absorpt_empirical_details
;
Empirical correction (ABSPACK) includes:
- Absorption correction using spherical harmonics
- Frame scaling
;
_oxdiff_exptl_absorpt_empirical_full_max 1.640
_oxdiff_exptl_absorpt_empirical_full_min 0.649

loop_
_space_group_symop_operation_xyz
'x, y, z'
'-x, -y, z+1/2'
'x+1/2, -y+1/2, z'
'-x+1/2, y+1/2, z+1/2'

loop_
_atom_site_label
_atom_site_type_symbol
_atom_site_fract_x
_atom_site_fract_y
_atom_site_fract_z
_atom_site_U_iso_or_equiv
_atom_site_adp_type
_atom_site_occupancy
_atom_site_site_symmetry_order
_atom_site_calc_flag
_atom_site_refinement_flags_posn
_atom_site_refinement_flags_adp
_atom_site_refinement_flags_occupancy
_atom_site_disorder_assembly
_atom_site_disorder_group
C37 C 0.3492(3) 0.2790(3) 0.47070(18) 0.0453(9) Uani 1 1 d . . . . .
C25 C 0.2626(3) 0.6783(3) 0.40366(18) 0.0471(9) Uani 1 1 d . . . . .
C6 C 0.3101(3) 0.3959(3) 0.48727(16) 0.0427(8) Uani 1 1 d . . . . .
C1 C 0.2705(3) 0.4195(3) 0.54870(18) 0.0456(9) Uani 1 1 d . . . . .
C2 C 0.2245(3) 0.5261(3) 0.56245(18) 0.0461(9) Uani 1 1 d . . . . .
C5 C 0.3075(3) 0.4800(3) 0.43966(17) 0.0452(9) Uani 1 1 d . . . . .
C3 C 0.2227(3) 0.6111(3) 0.51509(18) 0.0434(8) Uani 1 1 d . . . . .
C19 C 0.1821(3) 0.7277(3) 0.53102(17) 0.0460(9) Uani 1 1 d . . . . .
C30 C 0.3593(3) 0.7264(3) 0.3812(2) 0.0591(10) Uani 1 1 d . . . . .
H30 H 0.426367 0.701886 0.397404 0.059 Uiso 1 1 calc R U . . .
C13 C 0.1786(3) 0.5525(3) 0.6274(2) 0.0550(10) Uani 1 1 d . . . . .
C31 C 0.3496(3) 0.4549(3) 0.3742(2) 0.0528(10) Uani 1 1 d . . . . .
C4 C 0.2641(3) 0.5878(3) 0.45358(19) 0.0451(9) Uani 1 1 d . . . . .
C7 C 0.2780(3) 0.3312(3) 0.60005(18) 0.0486(10) Uani 1 1 d . . . . .
C20 C 0.2547(3) 0.8115(3) 0.5475(2) 0.0650(12) Uani 1 1 d . . . . .
H20 H 0.329368 0.795040 0.548936 0.065 Uiso 1 1 calc R U . . .
C8 C 0.3763(3) 0.3110(4) 0.6302(2) 0.0684(12) Uani 1 1 d . . . . .
H8 H 0.437362 0.354604 0.619675 0.068 Uiso 1 1 calc R U . . .
C42 C 0.4561(3) 0.2456(3) 0.4802(2) 0.0674(12) Uani 1 1 d . . . . .
H42 H 0.506516 0.296953 0.496827 0.067 Uiso 1 1 calc R U . . .
C40 C 0.4180(4) 0.0607(3) 0.4401(2) 0.0730(13) Uani 1 1 d . . . . .
H40 H 0.440917 -0.012277 0.429725 0.073 Uiso 1 1 calc R U . . .
C14 C 0.2420(4) 0.5984(4) 0.6748(2) 0.0766(13) Uani 1 1 d . . . . .
H14 H 0.316314 0.610802 0.667487 0.077 Uiso 1 1 calc R U . . .
C26 C 0.1645(3) 0.7175(3) 0.3790(2) 0.0610(11) Uani 1 1 d . . . . .
H26 H 0.098758 0.686531 0.393428 0.061 Uiso 1 1 calc R U . . .
C39 C 0.3118(4) 0.0923(4) 0.4302(2) 0.0767(13) Uani 1 1 d . . . . .
H39 H 0.262074 0.040590 0.413216 0.077 Uiso 1 1 calc R U . . .
C29 C 0.3569(4) 0.8102(4) 0.3352(2) 0.0702(12) Uani 1 1 d . . . . .
H29 H 0.422190 0.841058 0.320066 0.070 Uiso 1 1 calc R U . . .
C21 C 0.2197(4) 0.9199(3) 0.5620(3) 0.0774(13) Uani 1 1 d . . . . .
H21 H 0.270126 0.975254 0.573777 0.077 Uiso 1 1 calc R U . . .
C38 C 0.2777(3) 0.2004(3) 0.4451(2) 0.0637(11) Uani 1 1 d . . . . .
H38 H 0.205003 0.220839 0.437725 0.064 Uiso 1 1 calc R U . . .
C28 C 0.2585(4) 0.8482(4) 0.3117(2) 0.0721(12) Uani 1 1 d . . . . .
H28 H 0.256998 0.905471 0.281033 0.072 Uiso 1 1 calc R U . . .
C27 C 0.1628(4) 0.8018(4) 0.3334(2) 0.0727(13) Uani 1 1 d . . . . .
H27 H 0.096005 0.827295 0.317241 0.073 Uiso 1 1 calc R U . . .
C10 C 0.2976(5) 0.1640(4) 0.6928(2) 0.0776(14) Uani 1 1 d . . . . .
H10 H 0.304380 0.107514 0.723635 0.078 Uiso 1 1 calc R U . . .
C9 C 0.3856(4) 0.2264(4) 0.6760(2) 0.0821(15) Uani 1 1 d . . . . .
H9 H 0.453066 0.212604 0.695345 0.082 Uiso 1 1 calc R U . . .
C34 C 0.4320(8) 0.4102(5) 0.2527(3) 0.113(2) Uani 1 1 d . . . . .
H34 H 0.459532 0.394689 0.212058 0.113 Uiso 1 1 calc R U . . .
C32 C 0.2803(4) 0.4339(4) 0.3235(2) 0.0755(13) Uani 1 1 d . . . . .
H32 H 0.204735 0.434870 0.329951 0.076 Uiso 1 1 calc R U . . .
C12 C 0.1883(4) 0.2665(3) 0.6181(2) 0.0647(11) Uani 1 1 d . . . . .
H12 H 0.120702 0.279081 0.598661 0.065 Uiso 1 1 calc R U . . .
C23 C 0.0368(4) 0.8631(4) 0.5430(3) 0.0790(14) Uani 1 1 d . . . . .
H23 H -0.037716 0.879906 0.541068 0.079 Uiso 1 1 calc R U . . .
C24 C 0.0730(3) 0.7550(3) 0.5298(2) 0.0678(12) Uani 1 1 d . . . . .
H24 H 0.021939 0.699127 0.519872 0.068 Uiso 1 1 calc R U . . .
C11 C 0.1977(4) 0.1839(4) 0.6643(2) 0.0764(13) Uani 1 1 d . . . . .
H11 H 0.136641 0.141617 0.676261 0.076 Uiso 1 1 calc R U . . .
C33 C 0.3216(6) 0.4114(4) 0.2630(2) 0.0994(19) Uani 1 1 d . . . . .
H33 H 0.273666 0.397089 0.229272 0.099 Uiso 1 1 calc R U . . .
C41 C 0.4898(3) 0.1360(4) 0.4653(3) 0.0771(13) Uani 1 1 d . . . . .
H41 H 0.562112 0.114355 0.472597 0.077 Uiso 1 1 calc R U . . .
C22 C 0.1102(4) 0.9453(4) 0.5589(2) 0.0731(13) Uani 1 1 d . . . . .
H22 H 0.086137 1.018597 0.567557 0.073 Uiso 1 1 calc R U . . .
C36 C 0.4604(4) 0.4526(4) 0.3622(2) 0.0823(14) Uani 1 1 d . . . . .
H36 H 0.509393 0.465482 0.395566 0.082 Uiso 1 1 calc R U . . .
C18 C 0.0696(4) 0.5341(4) 0.6407(3) 0.0920(16) Uani 1 1 d . . . . .
H18 H 0.024608 0.502091 0.609566 0.092 Uiso 1 1 calc R U . . .
C35 C 0.5006(6) 0.4315(5) 0.3013(4) 0.110(2) Uani 1 1 d . . . . .
H35 H 0.575940 0.432073 0.294142 0.110 Uiso 1 1 calc R U . . .
C15 C 0.1966(6) 0.6269(5) 0.7343(3) 0.1045(19) Uani 1 1 d . . . . .
H15 H 0.240571 0.658191 0.766126 0.104 Uiso 1 1 calc R U . . .
C16 C 0.0887(8) 0.6087(5) 0.7452(3) 0.114(2) Uani 1 1 d . . . . .
H16 H 0.057983 0.628398 0.784416 0.114 Uiso 1 1 calc R U . . .
C17 C 0.0261(6) 0.5624(5) 0.6994(4) 0.125(3) Uani 1 1 d . . . . .
H17 H -0.047869 0.549044 0.707468 0.125 Uiso 1 1 calc R U . . .

loop_
_atom_site_aniso_label
_atom_site_aniso_U_11
_atom_site_aniso_U_22
_atom_site_aniso_U_33
_atom_site_aniso_U_23
_atom_site_aniso_U_13
_atom_site_aniso_U_12
C37 0.053(2) 0.037(2) 0.046(2) 0.0045(17) 0.0030(16) 0.0030(16)
C25 0.060(2) 0.035(2) 0.046(2) 0.0017(17) 0.0019(18) 0.0035(16)
C6 0.0419(18) 0.037(2) 0.049(2) 0.0010(18) 0.0009(15) -0.0004(14)
C1 0.0455(19) 0.036(2) 0.055(2) 0.0075(18) -0.0017(17) -0.0011(15)
C2 0.047(2) 0.037(2) 0.054(2) -0.0008(18) 0.0037(16) -0.0005(15)
C5 0.0429(19) 0.041(2) 0.051(2) 0.0027(18) -0.0005(16) 0.0001(15)
C3 0.0425(18) 0.036(2) 0.052(2) 0.0020(17) 0.0008(16) 0.0000(14)
C19 0.047(2) 0.039(2) 0.052(2) 0.0040(17) 0.0041(16) 0.0062(16)
C30 0.061(2) 0.049(2) 0.068(3) 0.006(2) -0.001(2) -0.0072(19)
C13 0.070(3) 0.037(2) 0.058(3) 0.005(2) 0.007(2) 0.0052(18)
C31 0.070(3) 0.034(2) 0.054(3) 0.003(2) 0.009(2) 0.0060(17)
C4 0.0439(19) 0.037(2) 0.055(2) 0.0017(18) -0.0001(16) 0.0018(14)
C7 0.059(2) 0.035(2) 0.051(2) -0.0009(19) 0.0062(18) 0.0054(17)
C20 0.054(2) 0.049(3) 0.093(3) -0.006(2) -0.001(2) 0.0049(18)
C8 0.062(3) 0.074(3) 0.070(3) 0.026(2) 0.010(2) 0.008(2)
C42 0.057(2) 0.052(3) 0.094(3) -0.013(2) -0.004(2) 0.0084(18)
C40 0.094(4) 0.043(2) 0.082(3) -0.008(2) 0.004(3) 0.017(2)
C14 0.093(3) 0.074(3) 0.064(3) -0.003(3) -0.012(2) 0.024(2)
C26 0.062(2) 0.058(3) 0.064(3) 0.010(2) 0.004(2) 0.012(2)
C39 0.081(3) 0.053(3) 0.096(4) -0.023(3) -0.005(3) -0.004(2)
C29 0.091(3) 0.054(3) 0.065(3) 0.007(2) 0.009(2) -0.019(2)
C21 0.076(3) 0.043(3) 0.113(4) -0.011(3) 0.006(3) -0.004(2)
C38 0.057(2) 0.051(2) 0.083(3) -0.012(2) -0.005(2) 0.0069(18)
C28 0.111(4) 0.044(2) 0.061(3) 0.011(2) 0.003(3) 0.003(2)
C27 0.085(3) 0.066(3) 0.067(3) 0.013(2) -0.002(2) 0.024(2)
C10 0.117(4) 0.055(3) 0.061(3) 0.017(2) 0.011(3) 0.011(3)
C9 0.079(3) 0.092(4) 0.075(3) 0.032(3) 0.002(2) 0.024(3)
C34 0.195(8) 0.071(4) 0.074(5) -0.002(3) 0.054(5) 0.019(4)
C32 0.098(3) 0.068(3) 0.061(3) -0.001(3) -0.007(3) 0.023(2)
C12 0.078(3) 0.050(2) 0.067(3) 0.007(2) -0.008(2) -0.012(2)
C23 0.059(3) 0.072(3) 0.106(4) -0.022(3) -0.004(2) 0.024(2)
C24 0.050(2) 0.057(3) 0.096(3) -0.018(3) -0.004(2) 0.0049(19)
C11 0.102(4) 0.057(3) 0.071(3) 0.011(2) 0.002(3) -0.020(3)
C33 0.171(6) 0.078(4) 0.049(3) 0.000(3) -0.013(3) 0.035(4)
C41 0.066(3) 0.064(3) 0.102(4) -0.015(3) -0.005(3) 0.025(2)
C22 0.086(3) 0.045(2) 0.088(4) -0.007(2) 0.002(3) 0.018(2)
C36 0.086(3) 0.075(3) 0.085(4) -0.018(3) 0.032(3) -0.006(2)
C18 0.090(3) 0.088(3) 0.097(4) -0.027(3) 0.043(3) -0.021(3)
C35 0.126(5) 0.098(4) 0.107(6) -0.021(4) 0.064(4) -0.010(4)
C15 0.165(6) 0.093(4) 0.055(3) -0.011(3) -0.015(4) 0.046(4)
C16 0.194(7) 0.065(4) 0.084(5) 0.006(3) 0.057(5) 0.033(4)
C17 0.137(5) 0.090(4) 0.146(7) -0.029(5) 0.088(5) -0.022(4)

loop_
_atom_type_symbol
_atom_type_description
_atom_type_scat_dispersion_real
_atom_type_scat_dispersion_imag
_atom_type_scat_source
C C 0.0033 0.0016 'International Tables Vol C Tables 4.2.6.8 and 6.1.1.4'
H H 0.0000 0.0000 'International Tables Vol C Tables 4.2.6.8 and 6.1.1.4'

loop_
_geom_angle_atom_site_label_1
_geom_angle_atom_site_label_2
_geom_angle_atom_site_label_3
_geom_angle
_geom_angle_site_symmetry_1
_geom_angle_site_symmetry_3
_geom_angle_publ_flag
C42 C37 C6 122.1(3) . . ?
C42 C37 C38 117.5(3) . . ?
C38 C37 C6 120.4(3) . . ?
C30 C25 C4 121.2(3) . . ?
C26 C25 C30 118.1(4) . . ?
C26 C25 C4 120.7(3) . . ?
C1 C6 C37 120.3(3) . . ?
C1 C6 C5 120.0(3) . . ?
C5 C6 C37 119.6(3) . . ?
C6 C1 C2 120.2(3) . . ?
C6 C1 C7 119.8(3) . . ?
C2 C1 C7 120.0(3) . . ?
C1 C2 C3 120.0(3) . . ?
C1 C2 C13 121.2(3) . . ?
C3 C2 C13 118.8(3) . . ?
C6 C5 C31 120.0(3) . . ?
C6 C5 C4 120.0(3) . . ?
C4 C5 C31 119.9(3) . . ?
C2 C3 C19 120.2(3) . . ?
C4 C3 C2 119.7(3) . . ?
C4 C3 C19 120.0(3) . . ?
C20 C19 C3 120.3(3) . . ?
C24 C19 C3 122.2(3) . . ?
C24 C19 C20 117.5(3) . . ?
C25 C30 H30 119.7 . . ?
C29 C30 C25 120.6(4) . . ?
C29 C30 H30 119.7 . . ?
C14 C13 C2 121.7(4) . . ?
C14 C13 C18 117.6(4) . . ?
C18 C13 C2 120.7(4) . . ?
C32 C31 C5 122.0(4) . . ?
C36 C31 C5 120.7(4) . . ?
C36 C31 C32 117.3(4) . . ?
C5 C4 C25 120.4(3) . . ?
C5 C4 C3 120.0(3) . . ?
C3 C4 C25 119.6(3) . . ?
C8 C7 C1 120.0(3) . . ?
C8 C7 C12 117.9(4) . . ?
C12 C7 C1 122.0(3) . . ?
C19 C20 H20 119.3 . . ?
C19 C20 C21 121.5(4) . . ?
C21 C20 H20 119.3 . . ?
C7 C8 H8 119.6 . . ?
C7 C8 C9 120.7(4) . . ?
C9 C8 H8 119.6 . . ?
C37 C42 H42 119.5 . . ?
C37 C42 C41 120.9(4) . . ?
C41 C42 H42 119.5 . . ?
C39 C40 H40 120.2 . . ?
C41 C40 H40 120.2 . . ?
C41 C40 C39 119.6(4) . . ?
C13 C14 H14 119.5 . . ?
C13 C14 C15 120.9(5) . . ?
C15 C14 H14 119.5 . . ?
C25 C26 H26 119.6 . . ?
C27 C26 C25 120.8(4) . . ?
C27 C26 H26 119.6 . . ?
C40 C39 H39 119.8 . . ?
C40 C39 C38 120.4(4) . . ?
C38 C39 H39 119.8 . . ?
C30 C29 H29 119.9 . . ?
C28 C29 C30 120.2(4) . . ?
C28 C29 H29 119.9 . . ?
C20 C21 H21 120.2 . . ?
C22 C21 C20 119.6(4) . . ?
C22 C21 H21 120.2 . . ?
C37 C38 H38 119.4 . . ?
C39 C38 C37 121.2(4) . . ?
C39 C38 H38 119.4 . . ?
C29 C28 H28 120.1 . . ?
C27 C28 C29 119.8(4) . . ?
C27 C28 H28 120.1 . . ?
C26 C27 H27 119.8 . . ?
C28 C27 C26 120.4(4) . . ?
C28 C27 H27 119.8 . . ?
C9 C10 H10 120.0 . . ?
C9 C10 C11 119.9(4) . . ?
C11 C10 H10 120.0 . . ?
C8 C9 H9 119.8 . . ?
C10 C9 C8 120.5(4) . . ?
C10 C9 H9 119.8 . . ?
C33 C34 H34 120.2 . . ?
C35 C34 H34 120.2 . . ?
C35 C34 C33 119.6(5) . . ?
C31 C32 H32 119.6 . . ?
C31 C32 C33 120.8(5) . . ?
C33 C32 H32 119.6 . . ?
C7 C12 H12 119.5 . . ?
C11 C12 C7 121.0(4) . . ?
C11 C12 H12 119.5 . . ?
C24 C23 H23 120.1 . . ?
C22 C23 H23 120.1 . . ?
C22 C23 C24 119.9(4) . . ?
C19 C24 C23 121.8(4) . . ?
C19 C24 H24 119.1 . . ?
C23 C24 H24 119.1 . . ?
C10 C11 C12 119.9(4) . . ?
C10 C11 H11 120.1 . . ?
C12 C11 H11 120.1 . . ?
C34 C33 C32 120.3(6) . . ?
C34 C33 H33 119.8 . . ?
C32 C33 H33 119.8 . . ?
C42 C41 H41 119.8 . . ?
C40 C41 C42 120.4(4) . . ?
C40 C41 H41 119.8 . . ?
C21 C22 H22 120.1 . . ?
C23 C22 C21 119.7(4) . . ?
C23 C22 H22 120.1 . . ?
C31 C36 H36 119.4 . . ?
C31 C36 C35 121.3(5) . . ?
C35 C36 H36 119.4 . . ?
C13 C18 H18 119.6 . . ?
C13 C18 C17 120.9(6) . . ?
C17 C18 H18 119.6 . . ?
C34 C35 C36 120.6(6) . . ?
C34 C35 H35 119.7 . . ?
C36 C35 H35 119.7 . . ?
C14 C15 H15 120.1 . . ?
C16 C15 C14 119.7(6) . . ?
C16 C15 H15 120.1 . . ?
C15 C16 H16 120.0 . . ?
C17 C16 C15 119.9(6) . . ?
C17 C16 H16 120.0 . . ?
C18 C17 H17 119.5 . . ?
C16 C17 C18 121.0(6) . . ?
C16 C17 H17 119.5 . . ?

loop_
_geom_bond_atom_site_label_1
_geom_bond_atom_site_label_2
_geom_bond_distance
_geom_bond_site_symmetry_2
_geom_bond_publ_flag
C37 C6 1.498(5) . ?
C37 C42 1.375(5) . ?
C37 C38 1.380(5) . ?
C25 C30 1.389(5) . ?
C25 C4 1.491(5) . ?
C25 C26 1.381(5) . ?
C6 C1 1.398(5) . ?
C6 C5 1.404(5) . ?
C1 C2 1.406(5) . ?
C1 C7 1.497(5) . ?
C2 C3 1.408(5) . ?
C2 C13 1.500(5) . ?
C5 C31 1.489(5) . ?
C5 C4 1.407(5) . ?
C3 C19 1.498(5) . ?
C3 C4 1.407(5) . ?
C19 C20 1.371(5) . ?
C19 C24 1.368(5) . ?
C30 H30 0.9300 . ?
C30 C29 1.378(6) . ?
C13 C14 1.367(6) . ?
C13 C18 1.373(6) . ?
C31 C32 1.377(6) . ?
C31 C36 1.373(6) . ?
C7 C8 1.374(5) . ?
C7 C12 1.384(5) . ?
C20 H20 0.9300 . ?
C20 C21 1.381(5) . ?
C8 H8 0.9300 . ?
C8 C9 1.388(6) . ?
C42 H42 0.9300 . ?
C42 C41 1.392(5) . ?
C40 H40 0.9300 . ?
C40 C39 1.362(6) . ?
C40 C41 1.352(6) . ?
C14 H14 0.9300 . ?
C14 C15 1.399(8) . ?
C26 H26 0.9300 . ?
C26 C27 1.377(6) . ?
C39 H39 0.9300 . ?
C39 C38 1.376(5) . ?
C29 H29 0.9300 . ?
C29 C28 1.370(6) . ?
C21 H21 0.9300 . ?
C21 C22 1.368(6) . ?
C38 H38 0.9300 . ?
C28 H28 0.9300 . ?
C28 C27 1.366(6) . ?
C27 H27 0.9300 . ?
C10 H10 0.9300 . ?
C10 C9 1.346(7) . ?
C10 C11 1.374(7) . ?
C9 H9 0.9300 . ?
C34 H34 0.9300 . ?
C34 C33 1.362(9) . ?
C34 C35 1.339(9) . ?
C32 H32 0.9300 . ?
C32 C33 1.385(7) . ?
C12 H12 0.9300 . ?
C12 C11 1.376(6) . ?
C23 H23 0.9300 . ?
C23 C24 1.376(5) . ?
C23 C22 1.360(6) . ?
C24 H24 0.9300 . ?
C11 H11 0.9300 . ?
C33 H33 0.9300 . ?
C41 H41 0.9300 . ?
C22 H22 0.9300 . ?
C36 H36 0.9300 . ?
C36 C35 1.384(7) . ?
C18 H18 0.9300 . ?
C18 C17 1.377(8) . ?
C35 H35 0.9300 . ?
C15 H15 0.9300 . ?
C15 C16 1.351(9) . ?
C16 H16 0.9300 . ?
C16 C17 1.339(10) . ?
C17 H17 0.9300 . ?

loop_
_geom_torsion_atom_site_label_1
_geom_torsion_atom_site_label_2
_geom_torsion_atom_site_label_3
_geom_torsion_atom_site_label_4
_geom_torsion
_geom_torsion_site_symmetry_1
_geom_torsion_site_symmetry_2
_geom_torsion_site_symmetry_3
_geom_torsion_site_symmetry_4
_geom_torsion_publ_flag
C37 C6 C1 C2 -174.1(3) . . . . ?
C37 C6 C1 C7 6.4(5) . . . . ?
C37 C6 C5 C31 -3.6(5) . . . . ?
C37 C6 C5 C4 175.7(3) . . . . ?
C37 C42 C41 C40 1.0(7) . . . . ?
C25 C30 C29 C28 1.0(6) . . . . ?
C25 C26 C27 C28 0.0(7) . . . . ?
C6 C37 C42 C41 179.0(4) . . . . ?
C6 C37 C38 C39 -179.3(4) . . . . ?
C6 C1 C2 C3 -2.8(5) . . . . ?
C6 C1 C2 C13 178.3(3) . . . . ?
C6 C1 C7 C8 77.3(5) . . . . ?
C6 C1 C7 C12 -101.7(4) . . . . ?
C6 C5 C31 C32 103.1(4) . . . . ?
C6 C5 C31 C36 -77.4(5) . . . . ?
C6 C5 C4 C25 179.0(3) . . . . ?
C6 C5 C4 C3 -0.3(5) . . . . ?
C1 C6 C5 C31 -179.9(3) . . . . ?
C1 C6 C5 C4 -0.6(5) . . . . ?
C1 C2 C3 C19 -175.1(3) . . . . ?
C1 C2 C3 C4 1.8(5) . . . . ?
C1 C2 C13 C14 90.3(5) . . . . ?
C1 C2 C13 C18 -91.6(5) . . . . ?
C1 C7 C8 C9 -177.4(4) . . . . ?
C1 C7 C12 C11 178.4(4) . . . . ?
C2 C1 C7 C8 -102.2(4) . . . . ?
C2 C1 C7 C12 78.8(5) . . . . ?
C2 C3 C19 C20 95.7(4) . . . . ?
C2 C3 C19 C24 -84.4(5) . . . . ?
C2 C3 C4 C25 -179.6(3) . . . . ?
C2 C3 C4 C5 -0.3(5) . . . . ?
C2 C13 C14 C15 177.2(4) . . . . ?
C2 C13 C18 C17 -177.4(5) . . . . ?
C5 C6 C1 C2 2.2(5) . . . . ?
C5 C6 C1 C7 -177.3(3) . . . . ?
C5 C31 C32 C33 179.6(4) . . . . ?
C5 C31 C36 C35 -178.7(4) . . . . ?
C3 C2 C13 C14 -88.6(4) . . . . ?
C3 C2 C13 C18 89.4(5) . . . . ?
C3 C19 C20 C21 179.6(4) . . . . ?
C3 C19 C24 C23 -178.4(4) . . . . ?
C19 C3 C4 C25 -2.7(5) . . . . ?
C19 C3 C4 C5 176.6(3) . . . . ?
C19 C20 C21 C22 -1.1(8) . . . . ?
C30 C25 C4 C5 -67.5(5) . . . . ?
C30 C25 C4 C3 111.8(4) . . . . ?
C30 C25 C26 C27 0.1(6) . . . . ?
C30 C29 C28 C27 -0.8(7) . . . . ?
C13 C2 C3 C19 3.9(5) . . . . ?
C13 C2 C3 C4 -179.2(3) . . . . ?
C13 C14 C15 C16 0.1(8) . . . . ?
C13 C18 C17 C16 0.1(10) . . . . ?
C31 C5 C4 C25 -1.7(5) . . . . ?
C31 C5 C4 C3 179.0(3) . . . . ?
C31 C32 C33 C34 -0.3(8) . . . . ?
C31 C36 C35 C34 -1.5(9) . . . . ?
C4 C25 C30 C29 -179.8(4) . . . . ?
C4 C25 C26 C27 179.4(4) . . . . ?
C4 C5 C31 C32 -76.3(5) . . . . ?
C4 C5 C31 C36 103.2(4) . . . . ?
C4 C3 C19 C20 -81.2(5) . . . . ?
C4 C3 C19 C24 98.7(4) . . . . ?
C7 C1 C2 C3 176.7(3) . . . . ?
C7 C1 C2 C13 -2.2(5) . . . . ?
C7 C8 C9 C10 -1.4(7) . . . . ?
C7 C12 C11 C10 -0.6(7) . . . . ?
C20 C19 C24 C23 1.6(6) . . . . ?
C20 C21 C22 C23 1.5(8) . . . . ?
C8 C7 C12 C11 -0.6(6) . . . . ?
C42 C37 C6 C1 -88.7(4) . . . . ?
C42 C37 C6 C5 95.0(5) . . . . ?
C42 C37 C38 C39 0.6(7) . . . . ?
C40 C39 C38 C37 -0.4(7) . . . . ?
C14 C13 C18 C17 0.8(7) . . . . ?
C14 C15 C16 C17 0.8(9) . . . . ?
C26 C25 C30 C29 -0.6(6) . . . . ?
C26 C25 C4 C5 113.2(4) . . . . ?
C26 C25 C4 C3 -67.4(5) . . . . ?
C39 C40 C41 C42 -0.8(8) . . . . ?
C29 C28 C27 C26 0.4(7) . . . . ?
C38 C37 C6 C1 91.2(5) . . . . ?
C38 C37 C6 C5 -85.1(4) . . . . ?
C38 C37 C42 C41 -0.9(6) . . . . ?
C9 C10 C11 C12 0.9(7) . . . . ?
C32 C31 C36 C35 0.8(7) . . . . ?
C12 C7 C8 C9 1.6(6) . . . . ?
C24 C19 C20 C21 -0.4(7) . . . . ?
C24 C23 C22 C21 -0.4(8) . . . . ?
C11 C10 C9 C8 0.1(7) . . . . ?
C33 C34 C35 C36 1.2(10) . . . . ?
C41 C40 C39 C38 0.5(7) . . . . ?
C22 C23 C24 C19 -1.3(8) . . . . ?
C36 C31 C32 C33 0.1(7) . . . . ?
C18 C13 C14 C15 -0.9(7) . . . . ?
C35 C34 C33 C32 -0.3(9) . . . . ?
C15 C16 C17 C18 -0.9(10) . . . . ?
